data_4000600
_publ_section_title
;
Evidence and characterization of a new decamolybdocobaltate cobalt salt,
an efficient precursor for hydrotreating catalyst preparation
;
_journal_name_full 'Chemistry of Materials'
_journal_paper_doi 10.1021/cm0504889
_journal_year 2005
_chemical_formula_sum 'C30 H20 S2'
_chemical_formula_weight 444.58
_space_group_IT_number 14
_symmetry_cell_setting monoclinic
_symmetry_space_group_name_Hall '-P 2yab'
_symmetry_space_group_name_H-M 'P 1 21/a 1'
_cell_angle_alpha 90.00
_cell_angle_beta 99.215(2)
_cell_angle_gamma 90.00
_cell_formula_units_Z 2
_cell_length_a 8.0077(8)
_cell_length_b 5.6402(5)
_cell_length_c 23.749(2)
_cell_measurement_temperature 253(2)
_cell_volume 1058.78(17)
_diffrn_ambient_temperature 253(2)
_exptl_crystal_density_diffrn 1.395
_cod_depositor_comments
;
The following automatic conversions were performed:
'_symmetry_cell_setting' value 'Monoclinic' changed to 'monoclinic'
according to '/home/saulius/struct/CIF-dictionaries/cif_core.dic'
dictionary named 'cif_core.dic' version 2.4.1 from 2010-06-29.

Automatic conversion script
Id: cif_fix_enum 1527 2010-12-29 10:47:43Z saulius 
;
_cod_original_sg_symbol_H-M 'P 21/a'
_cod_database_code 4000600

loop_
_symmetry_equiv_pos_as_xyz
'x, y, z'
'-x+1/2, y+1/2, -z'
'-x, -y, -z'
'x-1/2, -y-1/2, z'

loop_
_atom_site_label
_atom_site_type_symbol
_atom_site_fract_x
_atom_site_fract_y
_atom_site_fract_z
_atom_site_U_iso_or_equiv
_atom_site_adp_type
_atom_site_occupancy
_atom_site_symmetry_multiplicity
_atom_site_calc_flag
_atom_site_refinement_flags
_atom_site_disorder_assembly
_atom_site_disorder_group
S1 S 1.0759(2) 0.2801(3) 0.06907(6) 0.0417(3) Uani 0.667(3) 1 d P . .
S1A S 0.8703(6) 0.7194(8) 0.0477(2) 0.0460(8) Uani 0.333(3) 1 d P . .
C1 C 0.7928(2) 0.5058(4) 0.44271(8) 0.0577(5) Uani 1 1 d . . .
H1 H 0.7767 0.5082 0.4806 0.069 Uiso 1 1 calc R . .
C2 C 0.8858(3) 0.3289(4) 0.42323(9) 0.0621(6) Uani 1 1 d . . .
H2 H 0.9330 0.2106 0.4481 0.075 Uiso 1 1 calc R . .
C3 C 0.9100(3) 0.3251(3) 0.36668(8) 0.0543(5) Uani 1 1 d . . .
H3 H 0.9724 0.2027 0.3541 0.065 Uiso 1 1 calc R . .
C4 C 0.84287(19) 0.5006(3) 0.32844(7) 0.0394(4) Uani 1 1 d . . .
C5 C 0.7489(3) 0.6769(3) 0.34939(8) 0.0554(5) Uani 1 1 d . . .
H5 H 0.7016 0.7966 0.3250 0.066 Uiso 1 1 calc R . .
C6 C 0.7236(3) 0.6791(4) 0.40580(9) 0.0636(6) Uani 1 1 d . . .
H6 H 0.6594 0.7990 0.4186 0.076 Uiso 1 1 calc R . .
C7 C 0.87136(18) 0.4998(3) 0.26788(6) 0.0369(4) Uani 1 1 d . . .
C8 C 0.9620(2) 0.3211(3) 0.24629(8) 0.0509(5) Uani 1 1 d . . .
H8 H 1.0056 0.1978 0.2702 0.061 Uiso 1 1 calc R . .
C9 C 0.9895(2) 0.3207(3) 0.19033(8) 0.0493(5) Uani 1 1 d . . .
H9 H 1.0509 0.1973 0.1776 0.059 Uiso 1 1 calc R . .
C10 C 0.92746(18) 0.5008(3) 0.15261(6) 0.0358(4) Uani 1 1 d . . .
C11 C 0.8360(2) 0.6800(3) 0.17401(8) 0.0502(5) Uani 1 1 d . . .
H11 H 0.7921 0.8031 0.1501 0.060 Uiso 1 1 calc R . .
C12 C 0.8089(2) 0.6791(3) 0.22998(8) 0.0516(5) Uani 1 1 d . . .
H12 H 0.7472 0.8020 0.2428 0.062 Uiso 1 1 calc R . .
C13 C 0.95582(17) 0.5016(3) 0.09339(6) 0.0358(4) Uani 1 1 d . . .
C15 C 1.04778(19) 0.3992(3) 0.00364(7) 0.0392(4) Uani 1 1 d . . .
C14A C 1.0456(17) 0.341(2) 0.0649(6) 0.070(5) Uani 0.333(3) 1 d P . .
H14A H 1.0995 0.2080 0.0826 0.085 Uiso 0.333(3) 1 calc PR . .
C14 C 0.8967(11) 0.6609(12) 0.0502(4) 0.0470(18) Uani 0.667(3) 1 d P . .
H14 H 0.8292 0.7912 0.0550 0.056 Uiso 0.667(3) 1 calc PR . .

loop_
_atom_site_aniso_label
_atom_site_aniso_U_11
_atom_site_aniso_U_22
_atom_site_aniso_U_33
_atom_site_aniso_U_23
_atom_site_aniso_U_13
_atom_site_aniso_U_12
S1 0.0478(5) 0.0393(6) 0.0383(4) 0.0059(4) 0.0077(4) 0.0123(4)
S1A 0.0542(15) 0.0428(17) 0.0418(9) 0.0027(10) 0.0105(9) 0.0134(10)
C1 0.0607(12) 0.0718(14) 0.0421(10) -0.0006(9) 0.0124(9) -0.0004(10)
C2 0.0709(13) 0.0650(13) 0.0519(11) 0.0133(9) 0.0140(10) 0.0098(10)
C3 0.0651(12) 0.0513(11) 0.0488(10) 0.0072(8) 0.0160(9) 0.0127(9)
C4 0.0346(8) 0.0399(9) 0.0424(9) -0.0014(7) 0.0020(6) -0.0024(6)
C5 0.0660(12) 0.0555(12) 0.0439(10) -0.0001(8) 0.0062(8) 0.0164(9)
C6 0.0741(14) 0.0681(14) 0.0496(11) -0.0079(9) 0.0131(10) 0.0162(11)
C7 0.0327(7) 0.0363(8) 0.0408(8) -0.0009(6) 0.0034(6) -0.0009(6)
C8 0.0609(11) 0.0459(10) 0.0455(10) 0.0086(8) 0.0074(8) 0.0190(8)
C9 0.0616(11) 0.0426(10) 0.0442(10) 0.0027(7) 0.0102(8) 0.0175(8)
C10 0.0309(7) 0.0351(8) 0.0402(8) -0.0002(6) 0.0022(6) -0.0013(6)
C11 0.0602(11) 0.0441(10) 0.0468(10) 0.0090(7) 0.0103(8) 0.0186(8)
C12 0.0616(11) 0.0471(10) 0.0482(10) 0.0036(8) 0.0151(8) 0.0195(8)
C13 0.0314(7) 0.0328(8) 0.0421(8) -0.0008(7) 0.0028(6) 0.0014(6)
C15 0.0336(7) 0.0331(8) 0.0490(9) 0.0010(7) 0.0011(6) 0.0004(6)
C14A 0.060(7) 0.060(9) 0.084(8) 0.028(5) -0.013(5) -0.006(5)
C14 0.044(3) 0.043(4) 0.054(3) -0.008(3) 0.010(2) 0.004(2)

loop_
_geom_bond_atom_site_label_1
_geom_bond_atom_site_label_2
_geom_bond_distance
_geom_bond_site_symmetry_2
_geom_bond_publ_flag
S1 C15 1.675(2) . ?
S1 C13 1.7311(18) . ?
S1A C15 1.619(5) 3_765 ?
S1A C13 1.708(4) . ?
C1 C2 1.369(3) . ?
C1 C6 1.369(3) . ?
C1 H1 0.9300 . ?
C2 C3 1.388(3) . ?
C2 H2 0.9300 . ?
C3 C4 1.392(2) . ?
C3 H3 0.9300 . ?
C4 C5 1.387(2) . ?
C4 C7 1.492(2) . ?
C5 C6 1.386(3) . ?
C5 H5 0.9300 . ?
C6 H6 0.9300 . ?
C7 C8 1.387(2) . ?
C7 C12 1.392(2) . ?
C8 C9 1.382(3) . ?
C8 H8 0.9300 . ?
C9 C10 1.393(2) . ?
C9 H9 0.9300 . ?
C10 C11 1.391(2) . ?
C10 C13 1.460(2) . ?
C11 C12 1.381(3) . ?
C11 H11 0.9300 . ?
C12 H12 0.9300 . ?
C13 C14 1.389(8) . ?
C13 C14A 1.398(14) . ?
C15 C15 1.366(3) 3_765 ?
C15 C14 1.459(10) 3_765 ?
C15 C14A 1.494(14) . ?
C15 S1A 1.619(5) 3_765 ?
C14A H14A 0.9300 . ?
C14 C15 1.459(10) 3_765 ?
C14 H14 0.9300 . ?
